data_2234995
loop_
_publ_author_name
'Fan, Dahe'
'Tang, Fan'
'Wang, Wei'

_publ_section_title
;
 8-Bromo-3-(cyclopropanylcarbonyl)-5-methylindolizine-1-carbonitrile
;
_journal_coeditor_code FJ2561
_journal_issue 6
_journal_name_full 'Acta Crystallographica Section E'
_journal_page_first o1897
_journal_paper_doi 10.1107/S1600536812023161
_journal_volume 68
_journal_year 2012
_chemical_formula_iupac 'C14 H11 Br N2 O'
_chemical_formula_moiety 'C14 H11 Br N2 O'
_chemical_formula_sum 'C14 H11 Br N2 O'
_chemical_formula_weight 303.16
_chemical_name_systematic
;
8-Bromo-3-(cyclopropanylcarbonyl)-5-methylindolizine-1-carbonitrile
;
_space_group_IT_number 2
_symmetry_cell_setting triclinic
_symmetry_space_group_name_Hall '-P 1'
_symmetry_space_group_name_H-M 'P -1'
_atom_sites_solution_hydrogens geom
_atom_sites_solution_primary direct
_atom_sites_solution_secondary difmap
_audit_creation_method SHELXL-97
_cell_angle_alpha 70.418(4)
_cell_angle_beta 88.849(4)
_cell_angle_gamma 76.833(4)
_cell_formula_units_Z 6
_cell_length_a 8.3443(7)
_cell_length_b 14.5827(13)
_cell_length_c 16.9132(14)
_cell_measurement_reflns_used 9236
_cell_measurement_temperature 296(2)
_cell_measurement_theta_max 25.00
_cell_measurement_theta_min 1.52
_cell_volume 1884.5(3)
_computing_cell_refinement 'SAINT (Bruker, 2006)'
_computing_data_collection 'APEX2 (Bruker, 2006)'
_computing_data_reduction 'SAINT (Bruker, 2006)'
_computing_molecular_graphics 'SHELXTL (Sheldrick, 2008)'
_computing_publication_material 'SHELXTL (Sheldrick, 2008)'
_computing_structure_refinement 'SHELXL97 (Sheldrick, 2008)'
_computing_structure_solution 'SHELXTL (Sheldrick, 2008)'
_diffrn_ambient_temperature 296(2)
_diffrn_measured_fraction_theta_full 0.995
_diffrn_measured_fraction_theta_max 0.995
_diffrn_measurement_device_type 'Bruker APEXII'
_diffrn_measurement_method '\w scans'
_diffrn_radiation_monochromator graphite
_diffrn_radiation_source 'fine-focus sealed tube'
_diffrn_radiation_type MoK\a
_diffrn_radiation_wavelength 0.71073
_diffrn_reflns_av_R_equivalents 0.0213
_diffrn_reflns_av_sigmaI/netI 0.0243
_diffrn_reflns_limit_h_max 9
_diffrn_reflns_limit_h_min -9
_diffrn_reflns_limit_k_max 15
_diffrn_reflns_limit_k_min -17
_diffrn_reflns_limit_l_max 20
_diffrn_reflns_limit_l_min -20
_diffrn_reflns_number 22759
_diffrn_reflns_theta_full 25.00
_diffrn_reflns_theta_max 25.00
_diffrn_reflns_theta_min 1.52
_exptl_absorpt_coefficient_mu 3.260
_exptl_absorpt_correction_T_max 0.701
_exptl_absorpt_correction_T_min 0.283
_exptl_absorpt_correction_type multi-scan
_exptl_absorpt_process_details '(SADABS; Sheldrick, 1997)'
_exptl_crystal_colour brown
_exptl_crystal_density_diffrn 1.603
_exptl_crystal_density_method 'not measured'
_exptl_crystal_description block
_exptl_crystal_F_000 912
_exptl_crystal_size_max 0.475
_exptl_crystal_size_mid 0.333
_exptl_crystal_size_min 0.109
_refine_diff_density_max 0.702
_refine_diff_density_min -0.565
_refine_ls_extinction_method none
_refine_ls_goodness_of_fit_ref 1.054
_refine_ls_hydrogen_treatment constr
_refine_ls_matrix_type full
_refine_ls_number_parameters 487
_refine_ls_number_reflns 6586
_refine_ls_number_restraints 0
_refine_ls_restrained_S_all 1.054
_refine_ls_R_factor_gt 0.0315
_refine_ls_shift/su_max 0.001
_refine_ls_shift/su_mean 0.000
_refine_ls_structure_factor_coef Fsqd
_refine_ls_weighting_details 'calc w=1/[\s^2^(Fo^2^)+(0.0481P)^2^+0.4575P] where P=(Fo^2^+2Fc^2^)/3'
_refine_ls_weighting_scheme calc
_refine_ls_wR_factor_gt 0.0819
_refine_ls_wR_factor_ref 0.0864
_reflns_number_gt 5163
_reflns_number_total 6586
_reflns_threshold_expression I>2\s(I)
_cod_data_source_file fj2561.cif
_cod_data_source_block I
_cod_database_code 2234995
_cod_database_fobs_code 2234995

loop_
_symmetry_equiv_pos_as_xyz
'x, y, z'
'-x, -y, -z'

loop_
_atom_site_type_symbol
_atom_site_label
_atom_site_fract_x
_atom_site_fract_y
_atom_site_fract_z
_atom_site_U_iso_or_equiv
_atom_site_adp_type
_atom_site_calc_flag
_atom_site_refinement_flags
_atom_site_occupancy
_atom_site_symmetry_multiplicity
Br Br1 0.19909(4) 0.54881(2) 0.167549(17) 0.05758(11) Uani d . 1 1
Br Br2 0.46179(4) 0.08329(2) 0.081708(18) 0.06287(11) Uani d . 1 1
Br Br3 -0.27413(4) 1.16393(2) 0.23629(2) 0.06781(12) Uani d . 1 1
O O1 0.3515(2) 0.55570(16) -0.23976(11) 0.0581(5) Uani d . 1 1
O O2 0.7806(2) -0.26508(16) 0.47575(11) 0.0566(5) Uani d . 1 1
O O3 0.1415(2) 0.68795(15) 0.26399(12) 0.0577(5) Uani d . 1 1
N N1 0.2480(2) 0.50577(15) -0.06225(12) 0.0356(5) Uani d . 1 1
N N2 -0.0973(4) 0.7573(2) 0.02687(16) 0.0707(8) Uani d . 1 1
N N3 0.6118(2) -0.15356(15) 0.30490(12) 0.0353(5) Uani d . 1 1
N N4 0.2182(4) 0.1597(2) 0.23731(19) 0.0856(10) Uani d . 1 1
N N5 0.0605(3) 0.90135(17) 0.24767(13) 0.0424(5) Uani d . 1 1
N N6 -0.2081(4) 1.0176(3) 0.46003(18) 0.0832(9) Uani d . 1 1
C C1 0.1094(4) 0.7134(3) -0.36610(17) 0.0610(8) Uani d . 1 1
H H1A 0.0176 0.7695 -0.3929 0.073 Uiso calc R 1 1
H H1B 0.2148 0.7308 -0.3658 0.073 Uiso calc R 1 1
C C2 0.1090(4) 0.6175(3) -0.37514(18) 0.0628(8) Uani d . 1 1
H H2A 0.2142 0.5755 -0.3803 0.075 Uiso calc R 1 1
H H2B 0.0169 0.6142 -0.4074 0.075 Uiso calc R 1 1
C C3 0.0760(3) 0.6309(2) -0.29139(16) 0.0497(7) Uani d . 1 1
H H3A -0.0378 0.6372 -0.2744 0.060 Uiso calc R 1 1
C C4 0.2085(3) 0.5798(2) -0.22413(16) 0.0434(6) Uani d . 1 1
C C5 0.1577(3) 0.5688(2) -0.13826(15) 0.0384(6) Uani d . 1 1
C C6 0.0458(3) 0.6420(2) -0.12020(16) 0.0439(6) Uani d . 1 1
H H6A -0.0318 0.6928 -0.1586 0.053 Uiso calc R 1 1
C C7 0.0660(3) 0.6288(2) -0.03475(15) 0.0411(6) Uani d . 1 1
C C8 -0.0227(4) 0.6977(2) 0.00283(17) 0.0491(7) Uani d . 1 1
C C9 0.1922(3) 0.54384(18) 0.00154(15) 0.0362(6) Uani d . 1 1
C C10 0.2650(3) 0.4931(2) 0.08306(16) 0.0438(6) Uani d . 1 1
C C11 0.3832(4) 0.4075(2) 0.10048(18) 0.0573(8) Uani d . 1 1
H H11A 0.4347 0.3754 0.1541 0.069 Uiso calc R 1 1
C C12 0.4265(4) 0.3683(2) 0.03594(19) 0.0568(8) Uani d . 1 1
H H12A 0.5051 0.3081 0.0485 0.068 Uiso calc R 1 1
C C13 0.3596(3) 0.4136(2) -0.04408(17) 0.0438(6) Uani d . 1 1
C C14 0.3917(4) 0.3656(2) -0.10947(19) 0.0585(8) Uani d . 1 1
H H14A 0.4715 0.3030 -0.0872 0.088 Uiso calc R 1 1
H H14B 0.4334 0.4089 -0.1574 0.088 Uiso calc R 1 1
H H14C 0.2910 0.3540 -0.1261 0.088 Uiso calc R 1 1
C C15 0.5985(4) -0.3051(3) 0.62270(17) 0.0666(9) Uani d . 1 1
H H15A 0.5205 -0.3340 0.6607 0.080 Uiso calc R 1 1
H H15B 0.7051 -0.3503 0.6255 0.080 Uiso calc R 1 1
C C16 0.5944(5) -0.1992(3) 0.6058(2) 0.0767(11) Uani d . 1 1
H H16A 0.6984 -0.1792 0.5984 0.092 Uiso calc R 1 1
H H16B 0.5139 -0.1629 0.6335 0.092 Uiso calc R 1 1
C C17 0.5321(3) -0.2299(2) 0.53902(16) 0.0514(7) Uani d . 1 1
H H17A 0.4123 -0.2129 0.5276 0.062 Uiso calc R 1 1
C C18 0.6347(3) -0.2247(2) 0.46623(15) 0.0420(6) Uani d . 1 1
C C19 0.5511(3) -0.15996(19) 0.38451(15) 0.0383(6) Uani d . 1 1
C C20 0.4309(3) -0.0747(2) 0.37356(16) 0.0436(6) Uani d . 1 1
H H20A 0.3686 -0.0599 0.4159 0.052 Uiso calc R 1 1
C C21 0.4158(3) -0.01316(19) 0.28948(15) 0.0412(6) Uani d . 1 1
C C22 0.3082(4) 0.0835(2) 0.25739(18) 0.0535(7) Uani d . 1 1
C C23 0.5298(3) -0.06160(19) 0.24619(15) 0.0361(6) Uani d . 1 1
C C24 0.5740(3) -0.0387(2) 0.16214(15) 0.0423(6) Uani d . 1 1
C C25 0.6904(3) -0.1037(2) 0.13926(16) 0.0472(7) Uani d . 1 1
H H25A 0.7250 -0.0863 0.0847 0.057 Uiso calc R 1 1
C C26 0.7591(3) -0.1979(2) 0.19828(16) 0.0457(7) Uani d . 1 1
H H26A 0.8365 -0.2433 0.1813 0.055 Uiso calc R 1 1
C C27 0.7170(3) -0.22544(19) 0.27943(16) 0.0403(6) Uani d . 1 1
C C28 0.7673(4) -0.3313(2) 0.33769(19) 0.0589(8) Uani d . 1 1
H H28A 0.8405 -0.3708 0.3105 0.088 Uiso calc R 1 1
H H28B 0.6712 -0.3577 0.3523 0.088 Uiso calc R 1 1
H H28C 0.8226 -0.3334 0.3877 0.088 Uiso calc R 1 1
C C29 0.3862(4) 0.5520(3) 0.3895(2) 0.0724(10) Uani d . 1 1
H H29A 0.3983 0.5487 0.3332 0.087 Uiso calc R 1 1
H H29B 0.4868 0.5249 0.4256 0.087 Uiso calc R 1 1
C C30 0.2311(4) 0.5385(3) 0.4284(2) 0.0750(10) Uani d . 1 1
H H30A 0.2362 0.5032 0.4885 0.090 Uiso calc R 1 1
H H30B 0.1476 0.5270 0.3962 0.090 Uiso calc R 1 1
C C31 0.2666(4) 0.6409(2) 0.39932(19) 0.0583(8) Uani d . 1 1
H H31A 0.2951 0.6665 0.4425 0.070 Uiso calc R 1 1
C C32 0.1748(3) 0.7145(2) 0.32149(17) 0.0474(7) Uani d . 1 1
C C33 0.1166(3) 0.8167(2) 0.31987(16) 0.0437(6) Uani d . 1 1
C C34 0.0518(3) 0.8423(2) 0.38694(17) 0.0473(7) Uani d . 1 1
H H34A 0.0720 0.8011 0.4429 0.057 Uiso calc R 1 1
C C35 -0.0480(3) 0.9381(2) 0.35932(17) 0.0463(7) Uani d . 1 1
C C36 -0.1394(4) 0.9854(2) 0.41319(18) 0.0569(8) Uani d . 1 1
C C37 -0.0449(3) 0.9762(2) 0.27152(16) 0.0434(6) Uani d . 1 1
C C38 -0.1185(3) 1.0661(2) 0.20829(17) 0.0493(7) Uani d . 1 1
C C39 -0.0805(4) 1.0834(2) 0.12739(19) 0.0594(8) Uani d . 1 1
H H39A -0.1322 1.1424 0.0854 0.071 Uiso calc R 1 1
C C40 0.0386(4) 1.0104(3) 0.10818(18) 0.0615(9) Uani d . 1 1
H H40A 0.0698 1.0244 0.0531 0.074 Uiso calc R 1 1
C C41 0.1104(4) 0.9210(2) 0.16544(17) 0.0510(7) Uani d . 1 1
C C42 0.2461(4) 0.8478(3) 0.1459(2) 0.0676(9) Uani d . 1 1
H H42A 0.2645 0.8719 0.0870 0.101 Uiso calc R 1 1
H H42B 0.2167 0.7845 0.1598 0.101 Uiso calc R 1 1
H H42C 0.3450 0.8396 0.1781 0.101 Uiso calc R 1 1

loop_
_atom_site_aniso_label
_atom_site_aniso_U_11
_atom_site_aniso_U_22
_atom_site_aniso_U_33
_atom_site_aniso_U_12
_atom_site_aniso_U_13
_atom_site_aniso_U_23
Br1 0.0736(2) 0.0676(2) 0.03688(16) -0.02012(16) 0.00100(13) -0.02217(15)
Br2 0.0887(2) 0.0501(2) 0.03824(17) -0.01080(16) -0.01259(14) -0.00278(14)
Br3 0.0797(2) 0.0513(2) 0.0705(2) -0.01124(16) 0.00471(17) -0.02090(17)
O1 0.0445(11) 0.0798(15) 0.0409(11) -0.0090(10) 0.0077(8) -0.0129(10)
O2 0.0390(11) 0.0724(14) 0.0430(11) -0.0031(10) 0.0027(8) -0.0065(10)
O3 0.0696(13) 0.0582(13) 0.0530(12) -0.0119(10) -0.0043(10) -0.0303(11)
N1 0.0396(11) 0.0337(12) 0.0327(11) -0.0100(9) 0.0020(8) -0.0095(9)
N2 0.092(2) 0.0556(17) 0.0534(16) -0.0006(15) 0.0230(14) -0.0161(14)
N3 0.0376(11) 0.0353(12) 0.0320(11) -0.0089(9) 0.0011(8) -0.0097(9)
N4 0.094(2) 0.064(2) 0.079(2) 0.0265(18) -0.0247(17) -0.0258(17)
N5 0.0517(13) 0.0485(14) 0.0366(12) -0.0235(11) 0.0095(10) -0.0194(11)
N6 0.090(2) 0.097(2) 0.0611(18) 0.0017(18) 0.0166(16) -0.0417(18)
C1 0.0641(19) 0.066(2) 0.0413(16) -0.0130(16) -0.0015(14) -0.0040(15)
C2 0.071(2) 0.077(2) 0.0420(16) -0.0137(17) -0.0046(14) -0.0242(16)
C3 0.0417(15) 0.069(2) 0.0341(14) -0.0135(14) 0.0028(11) -0.0119(14)
C4 0.0454(16) 0.0485(17) 0.0349(14) -0.0147(13) 0.0044(11) -0.0102(12)
C5 0.0404(14) 0.0432(15) 0.0310(13) -0.0121(12) 0.0019(10) -0.0101(12)
C6 0.0428(14) 0.0448(16) 0.0357(14) -0.0060(12) 0.0020(11) -0.0056(12)
C7 0.0440(14) 0.0415(16) 0.0372(14) -0.0119(12) 0.0103(11) -0.0117(12)
C8 0.0580(17) 0.0463(18) 0.0387(15) -0.0134(14) 0.0130(13) -0.0086(14)
C9 0.0438(14) 0.0336(14) 0.0330(13) -0.0150(11) 0.0060(11) -0.0099(11)
C10 0.0559(16) 0.0429(16) 0.0349(14) -0.0179(13) -0.0001(12) -0.0118(12)
C11 0.070(2) 0.0491(19) 0.0443(16) -0.0070(16) -0.0140(14) -0.0085(14)
C12 0.0640(19) 0.0373(17) 0.0594(19) -0.0004(14) -0.0101(15) -0.0109(15)
C13 0.0476(15) 0.0355(15) 0.0471(15) -0.0081(12) 0.0037(12) -0.0136(13)
C14 0.073(2) 0.0442(18) 0.0598(19) -0.0086(15) 0.0099(15) -0.0230(15)
C15 0.064(2) 0.079(3) 0.0362(16) -0.0077(17) 0.0092(14) 0.0007(16)
C16 0.075(2) 0.109(3) 0.057(2) -0.019(2) 0.0127(17) -0.044(2)
C17 0.0418(15) 0.066(2) 0.0373(15) -0.0086(13) 0.0050(11) -0.0093(14)
C18 0.0421(16) 0.0455(16) 0.0354(14) -0.0127(13) 0.0024(11) -0.0084(12)
C19 0.0380(13) 0.0415(15) 0.0339(13) -0.0099(11) 0.0035(10) -0.0105(11)
C20 0.0413(14) 0.0484(17) 0.0392(14) -0.0051(12) 0.0008(11) -0.0161(13)
C21 0.0415(14) 0.0402(16) 0.0396(14) -0.0041(12) -0.0051(11) -0.0138(12)
C22 0.0583(18) 0.0524(19) 0.0452(16) 0.0007(15) -0.0118(13) -0.0189(14)
C23 0.0410(14) 0.0345(14) 0.0343(13) -0.0121(11) -0.0044(10) -0.0109(11)
C24 0.0536(16) 0.0417(16) 0.0317(13) -0.0163(13) -0.0067(11) -0.0088(12)
C25 0.0541(16) 0.0606(19) 0.0333(14) -0.0217(14) 0.0055(12) -0.0189(14)
C26 0.0467(15) 0.0482(17) 0.0463(16) -0.0106(13) 0.0052(12) -0.0219(14)
C27 0.0415(14) 0.0380(15) 0.0428(14) -0.0098(12) 0.0037(11) -0.0153(12)
C28 0.072(2) 0.0379(17) 0.0585(18) -0.0051(15) 0.0139(15) -0.0119(14)
C29 0.067(2) 0.075(2) 0.064(2) 0.0030(18) -0.0076(17) -0.0227(19)
C30 0.080(2) 0.061(2) 0.071(2) -0.0128(18) 0.0024(18) -0.0066(18)
C31 0.0689(19) 0.057(2) 0.0499(17) -0.0105(16) -0.0032(14) -0.0215(15)
C32 0.0485(16) 0.0537(18) 0.0457(16) -0.0161(13) 0.0050(12) -0.0217(14)
C33 0.0505(15) 0.0497(17) 0.0372(14) -0.0220(13) 0.0075(12) -0.0166(13)
C34 0.0550(16) 0.0552(19) 0.0366(14) -0.0209(14) 0.0038(12) -0.0168(13)
C35 0.0503(16) 0.0552(18) 0.0422(15) -0.0200(14) 0.0099(12) -0.0235(14)
C36 0.0617(19) 0.063(2) 0.0474(17) -0.0136(16) 0.0080(14) -0.0223(16)
C37 0.0486(15) 0.0489(17) 0.0413(15) -0.0217(13) 0.0074(12) -0.0201(13)
C38 0.0589(17) 0.0450(17) 0.0500(17) -0.0239(14) 0.0070(13) -0.0164(14)
C39 0.076(2) 0.054(2) 0.0504(18) -0.0285(17) 0.0078(15) -0.0124(15)
C40 0.081(2) 0.078(2) 0.0362(16) -0.0414(19) 0.0160(15) -0.0181(17)
C41 0.0628(18) 0.064(2) 0.0403(15) -0.0345(16) 0.0160(13) -0.0244(16)
C42 0.079(2) 0.082(3) 0.060(2) -0.0350(19) 0.0335(17) -0.0380(19)

loop_
_atom_type_symbol
_atom_type_description
_atom_type_scat_dispersion_real
_atom_type_scat_dispersion_imag
_atom_type_scat_source
C C 0.0033 0.0016 'International Tables Vol C Tables 4.2.6.8 and 6.1.1.4'
H H 0.0000 0.0000 'International Tables Vol C Tables 4.2.6.8 and 6.1.1.4'
N N 0.0061 0.0033 'International Tables Vol C Tables 4.2.6.8 and 6.1.1.4'
O O 0.0106 0.0060 'International Tables Vol C Tables 4.2.6.8 and 6.1.1.4'
Br Br -0.2901 2.4595 'International Tables Vol C Tables 4.2.6.8 and 6.1.1.4'

loop_
_geom_angle_atom_site_label_1
_geom_angle_atom_site_label_2
_geom_angle_atom_site_label_3
_geom_angle
C13 N1 C9 121.0(2)
C13 N1 C5 130.0(2)
C9 N1 C5 108.59(19)
C27 N3 C23 121.0(2)
C27 N3 C19 130.0(2)
C23 N3 C19 108.50(19)
C41 N5 C37 121.0(2)
C41 N5 C33 129.6(2)
C37 N5 C33 108.9(2)
C2 C1 C3 61.2(2)
C2 C1 H1A 117.6
C3 C1 H1A 117.6
C2 C1 H1B 117.6
C3 C1 H1B 117.6
H1A C1 H1B 114.8
C1 C2 C3 60.7(2)
C1 C2 H2A 117.7
C3 C2 H2A 117.7
C1 C2 H2B 117.7
C3 C2 H2B 117.7
H2A C2 H2B 114.8
C4 C3 C1 117.4(2)
C4 C3 C2 116.9(3)
C1 C3 C2 58.1(2)
C4 C3 H3A 117.1
C1 C3 H3A 117.1
C2 C3 H3A 117.1
O1 C4 C5 122.6(2)
O1 C4 C3 121.7(2)
C5 C4 C3 115.5(2)
C6 C5 N1 107.1(2)
C6 C5 C4 122.3(2)
N1 C5 C4 127.0(2)
C5 C6 C7 109.3(2)
C5 C6 H6A 125.3
C7 C6 H6A 125.3
C9 C7 C6 108.0(2)
C9 C7 C8 128.5(2)
C6 C7 C8 123.4(2)
N2 C8 C7 174.9(3)
C7 C9 N1 107.0(2)
C7 C9 C10 134.4(2)
N1 C9 C10 118.6(2)
C11 C10 C9 120.9(2)
C11 C10 Br1 120.5(2)
C9 C10 Br1 118.6(2)
C10 C11 C12 118.4(3)
C10 C11 H11A 120.8
C12 C11 H11A 120.8
C13 C12 C11 123.4(3)
C13 C12 H12A 118.3
C11 C12 H12A 118.3
C12 C13 N1 117.3(2)
C12 C13 C14 122.8(3)
N1 C13 C14 119.8(2)
C13 C14 H14A 109.5
C13 C14 H14B 109.5
H14A C14 H14B 109.5
C13 C14 H14C 109.5
H14A C14 H14C 109.5
H14B C14 H14C 109.5
C16 C15 C17 60.4(2)
C16 C15 H15A 117.7
C17 C15 H15A 117.7
C16 C15 H15B 117.7
C17 C15 H15B 117.7
H15A C15 H15B 114.9
C15 C16 C17 60.7(2)
C15 C16 H16A 117.7
C17 C16 H16A 117.7
C15 C16 H16B 117.7
C17 C16 H16B 117.7
H16A C16 H16B 114.8
C18 C17 C16 116.1(3)
C18 C17 C15 118.6(2)
C16 C17 C15 58.9(2)
C18 C17 H17A 116.9
C16 C17 H17A 116.9
C15 C17 H17A 116.9
O2 C18 C19 123.6(2)
O2 C18 C17 121.1(2)
C19 C18 C17 115.0(2)
C20 C19 N3 106.9(2)
C20 C19 C18 123.7(2)
N3 C19 C18 126.3(2)
C19 C20 C21 109.8(2)
C19 C20 H20A 125.1
C21 C20 H20A 125.1
C20 C21 C23 107.7(2)
C20 C21 C22 124.3(2)
C23 C21 C22 127.8(2)
N4 C22 C21 175.1(3)
C21 C23 N3 107.0(2)
C21 C23 C24 134.9(2)
N3 C23 C24 118.1(2)
C25 C24 C23 120.6(2)
C25 C24 Br2 120.6(2)
C23 C24 Br2 118.7(2)
C24 C25 C26 119.4(2)
C24 C25 H25A 120.3
C26 C25 H25A 120.3
C27 C26 C25 122.5(2)
C27 C26 H26A 118.7
C25 C26 H26A 118.7
C26 C27 N3 117.6(2)
C26 C27 C28 121.9(2)
N3 C27 C28 120.2(2)
C27 C28 H28A 109.5
C27 C28 H28B 109.5
H28A C28 H28B 109.5
C27 C28 H28C 109.5
H28A C28 H28C 109.5
H28B C28 H28C 109.5
C30 C29 C31 60.9(2)
C30 C29 H29A 117.7
C31 C29 H29A 117.7
C30 C29 H29B 117.7
C31 C29 H29B 117.7
H29A C29 H29B 114.8
C29 C30 C31 60.8(2)
C29 C30 H30A 117.7
C31 C30 H30A 117.7
C29 C30 H30B 117.7
C31 C30 H30B 117.7
H30A C30 H30B 114.8
C32 C31 C29 116.1(3)
C32 C31 C30 116.7(3)
C29 C31 C30 58.3(2)
C32 C31 H31A 117.5
C29 C31 H31A 117.5
C30 C31 H31A 117.5
O3 C32 C33 122.1(3)
O3 C32 C31 120.6(3)
C33 C32 C31 117.0(2)
C34 C33 N5 106.4(2)
C34 C33 C32 124.1(3)
N5 C33 C32 125.8(2)
C33 C34 C35 110.3(2)
C33 C34 H34A 124.9
C35 C34 H34A 124.9
C34 C35 C37 107.9(2)
C34 C35 C36 124.2(3)
C37 C35 C36 127.9(3)
N6 C36 C35 175.7(4)
C38 C37 C35 135.4(3)
C38 C37 N5 118.1(2)
C35 C37 N5 106.6(2)
C39 C38 C37 121.1(3)
C39 C38 Br3 119.4(2)
C37 C38 Br3 119.4(2)
C38 C39 C40 118.5(3)
C38 C39 H39A 120.8
C40 C39 H39A 120.8
C41 C40 C39 123.4(3)
C41 C40 H40A 118.3
C39 C40 H40A 118.3
C40 C41 N5 117.2(3)
C40 C41 C42 122.8(3)
N5 C41 C42 119.8(3)
C41 C42 H42A 109.5
C41 C42 H42B 109.5
H42A C42 H42B 109.5
C41 C42 H42C 109.5
H42A C42 H42C 109.5
H42B C42 H42C 109.5

loop_
_geom_bond_atom_site_label_1
_geom_bond_atom_site_label_2
_geom_bond_distance
Br1 C10 1.883(3)
Br2 C24 1.887(3)
Br3 C38 1.879(3)
O1 C4 1.215(3)
O2 C18 1.213(3)
O3 C32 1.219(3)
N1 C13 1.389(3)
N1 C9 1.398(3)
N1 C5 1.413(3)
N2 C8 1.135(3)
N3 C27 1.387(3)
N3 C23 1.403(3)
N3 C19 1.410(3)
N4 C22 1.136(4)
N5 C41 1.398(3)
N5 C37 1.405(3)
N5 C33 1.408(3)
N6 C36 1.134(4)
C1 C2 1.458(5)
C1 C3 1.497(4)
C1 H1A 0.9700
C1 H1B 0.9700
C2 C3 1.505(4)
C2 H2A 0.9700
C2 H2B 0.9700
C3 C4 1.476(4)
C3 H3A 0.9800
C4 C5 1.471(3)
C5 C6 1.363(4)
C6 C7 1.401(3)
C6 H6A 0.9300
C7 C9 1.394(3)
C7 C8 1.425(4)
C9 C10 1.401(3)
C10 C11 1.350(4)
C11 C12 1.399(4)
C11 H11A 0.9300
C12 C13 1.358(4)
C12 H12A 0.9300
C13 C14 1.486(4)
C14 H14A 0.9600
C14 H14B 0.9600
C14 H14C 0.9600
C15 C16 1.466(5)
C15 C17 1.492(4)
C15 H15A 0.9700
C15 H15B 0.9700
C16 C17 1.489(4)
C16 H16A 0.9700
C16 H16B 0.9700
C17 C18 1.476(4)
C17 H17A 0.9800
C18 C19 1.467(3)
C19 C20 1.368(4)
C20 C21 1.394(4)
C20 H20A 0.9300
C21 C23 1.397(3)
C21 C22 1.420(4)
C23 C24 1.409(3)
C24 C25 1.343(4)
C25 C26 1.398(4)
C25 H25A 0.9300
C26 C27 1.358(4)
C26 H26A 0.9300
C27 C28 1.494(4)
C28 H28A 0.9600
C28 H28B 0.9600
C28 H28C 0.9600
C29 C30 1.464(5)
C29 C31 1.501(4)
C29 H29A 0.9700
C29 H29B 0.9700
C30 C31 1.504(5)
C30 H30A 0.9700
C30 H30B 0.9700
C31 C32 1.480(4)
C31 H31A 0.9800
C32 C33 1.450(4)
C33 C34 1.373(4)
C34 C35 1.382(4)
C34 H34A 0.9300
C35 C37 1.402(4)
C35 C36 1.429(4)
C37 C38 1.400(4)
C38 C39 1.351(4)
C39 C40 1.401(5)
C39 H39A 0.9300
C40 C41 1.349(4)
C40 H40A 0.9300
C41 C42 1.484(4)
C42 H42A 0.9600
C42 H42B 0.9600
C42 H42C 0.9600

loop_
_geom_hbond_atom_site_label_D
_geom_hbond_atom_site_label_H
_geom_hbond_atom_site_label_A
_geom_hbond_distance_DH
_geom_hbond_distance_HA
_geom_hbond_distance_DA
_geom_hbond_angle_DHA
C14 H14B O1 0.96 2.09 2.857(4) 136
C28 H28C O2 0.96 2.04 2.823(4) 138
C42 H42B O3 0.96 2.04 2.814(4) 136

loop_
_geom_torsion_atom_site_label_1
_geom_torsion_atom_site_label_2
_geom_torsion_atom_site_label_3
_geom_torsion_atom_site_label_4
_geom_torsion
C2 C1 C3 C4 106.1(3)
C1 C2 C3 C4 -107.0(3)
C1 C3 C4 O1 -43.4(4)
C2 C3 C4 O1 22.7(4)
C1 C3 C4 C5 131.3(3)
C2 C3 C4 C5 -162.6(3)
C13 N1 C5 C6 170.1(2)
C9 N1 C5 C6 -1.7(3)
C13 N1 C5 C4 -31.1(4)
C9 N1 C5 C4 157.1(3)
O1 C4 C5 C6 135.9(3)
C3 C4 C5 C6 -38.7(4)
O1 C4 C5 N1 -20.0(4)
C3 C4 C5 N1 165.4(3)
N1 C5 C6 C7 1.7(3)
C4 C5 C6 C7 -158.3(2)
C5 C6 C7 C9 -1.1(3)
C5 C6 C7 C8 174.6(2)
C6 C7 C9 N1 0.0(3)
C8 C7 C9 N1 -175.4(3)
C6 C7 C9 C10 -178.9(3)
C8 C7 C9 C10 5.8(5)
C13 N1 C9 C7 -171.7(2)
C5 N1 C9 C7 1.1(3)
C13 N1 C9 C10 7.4(3)
C5 N1 C9 C10 -179.9(2)
C7 C9 C10 C11 176.7(3)
N1 C9 C10 C11 -2.0(4)
C7 C9 C10 Br1 -5.0(4)
N1 C9 C10 Br1 176.22(17)
C9 C10 C11 C12 -2.6(4)
Br1 C10 C11 C12 179.1(2)
C10 C11 C12 C13 2.2(5)
C11 C12 C13 N1 2.9(4)
C11 C12 C13 C14 -172.6(3)
C9 N1 C13 C12 -7.7(4)
C5 N1 C13 C12 -178.7(3)
C9 N1 C13 C14 167.9(2)
C5 N1 C13 C14 -3.1(4)
C15 C16 C17 C18 -109.1(3)
C16 C15 C17 C18 104.8(3)
C16 C17 C18 O2 52.5(4)
C15 C17 C18 O2 -14.7(4)
C16 C17 C18 C19 -121.7(3)
C15 C17 C18 C19 171.1(3)
C27 N3 C19 C20 -170.0(2)
C23 N3 C19 C20 1.8(3)
C27 N3 C19 C18 29.4(4)
C23 N3 C19 C18 -158.8(2)
O2 C18 C19 C20 -141.3(3)
C17 C18 C19 C20 32.7(4)
O2 C18 C19 N3 16.2(4)
C17 C18 C19 N3 -169.8(3)
N3 C19 C20 C21 -1.2(3)
C18 C19 C20 C21 160.0(2)
C19 C20 C21 C23 0.2(3)
C19 C20 C21 C22 -176.7(3)
C20 C21 C23 N3 0.9(3)
C22 C21 C23 N3 177.6(3)
C20 C21 C23 C24 -179.8(3)
C22 C21 C23 C24 -3.0(5)
C27 N3 C23 C21 171.1(2)
C19 N3 C23 C21 -1.6(3)
C27 N3 C23 C24 -8.4(3)
C19 N3 C23 C24 178.9(2)
C21 C23 C24 C25 -178.8(3)
N3 C23 C24 C25 0.5(4)
C21 C23 C24 Br2 -0.7(4)
N3 C23 C24 Br2 178.63(16)
C23 C24 C25 C26 4.8(4)
Br2 C24 C25 C26 -173.3(2)
C24 C25 C26 C27 -2.4(4)
C25 C26 C27 N3 -5.3(4)
C25 C26 C27 C28 168.8(3)
C23 N3 C27 C26 10.7(3)
C19 N3 C27 C26 -178.4(2)
C23 N3 C27 C28 -163.5(2)
C19 N3 C27 C28 7.5(4)
C30 C29 C31 C32 -106.6(3)
C29 C30 C31 C32 105.6(3)
C29 C31 C32 O3 30.5(4)
C30 C31 C32 O3 -35.4(4)
C29 C31 C32 C33 -154.0(3)
C30 C31 C32 C33 140.1(3)
C41 N5 C33 C34 168.7(3)
C37 N5 C33 C34 -2.8(3)
C41 N5 C33 C32 -32.5(4)
C37 N5 C33 C32 156.0(2)
O3 C32 C33 C34 135.6(3)
C31 C32 C33 C34 -39.8(4)
O3 C32 C33 N5 -19.6(4)
C31 C32 C33 N5 165.0(3)
N5 C33 C34 C35 2.4(3)
C32 C33 C34 C35 -156.9(3)
C33 C34 C35 C37 -1.1(3)
C33 C34 C35 C36 177.2(3)
C34 C35 C37 C38 179.6(3)
C36 C35 C37 C38 1.4(5)
C34 C35 C37 N5 -0.7(3)
C36 C35 C37 N5 -178.9(3)
C41 N5 C37 C38 9.5(4)
C33 N5 C37 C38 -178.1(2)
C41 N5 C37 C35 -170.2(2)
C33 N5 C37 C35 2.2(3)
C35 C37 C38 C39 175.0(3)
N5 C37 C38 C39 -4.7(4)
C35 C37 C38 Br3 -5.5(4)
N5 C37 C38 Br3 174.84(18)
C37 C38 C39 C40 -1.9(4)
Br3 C38 C39 C40 178.6(2)
C38 C39 C40 C41 4.2(5)
C39 C40 C41 N5 0.5(5)
C39 C40 C41 C42 -174.8(3)
C37 N5 C41 C40 -7.4(4)
C33 N5 C41 C40 -178.1(3)
C37 N5 C41 C42 168.1(3)
C33 N5 C41 C42 -2.6(4)

loop_
_cod_related_entry_id
_cod_related_entry_database
_cod_related_entry_code
1 ChemSpider 25032632
